data_2206594
loop_
_publ_author_name
'Zhao, Xiao-Jun'
'Cai, Hua'
'Du, Miao'

_publ_section_title
;
 A new polymorph of 2,5-bis(4-pyridyl)-1,3,4-thiadiazole
;
_journal_coeditor_code WW6408
_journal_issue 8
_journal_name_full 'Acta Crystallographica Section E'
_journal_page_first o2547
_journal_page_last o2548
_journal_paper_doi 10.1107/S1600536805022142
_journal_volume 61
_journal_year 2005
_chemical_formula_iupac 'C12 H8 N4 S'
_chemical_formula_moiety 'C12 H8 N4 S'
_chemical_formula_sum 'C12 H8 N4 S'
_chemical_formula_weight 240.28
_chemical_name_systematic
;
2,5-bis(4-pyridyl)-1,3,4-thiadiazole
;
_space_group_IT_number 14
_symmetry_cell_setting monoclinic
_symmetry_space_group_name_Hall '-P 2ybc'
_symmetry_space_group_name_H-M 'P 1 21/c 1'
_atom_sites_solution_hydrogens geom
_atom_sites_solution_primary direct
_atom_sites_solution_secondary difmap
_audit_creation_method SHELXL-97
_cell_angle_alpha 90.00
_cell_angle_beta 104.948(2)
_cell_angle_gamma 90.00
_cell_formula_units_Z 4
_cell_length_a 13.395(2)
_cell_length_b 7.1833(11)
_cell_length_c 11.4151(18)
_cell_measurement_reflns_used 1940
_cell_measurement_temperature 293(2)
_cell_measurement_theta_max 27.32
_cell_measurement_theta_min 3.24
_cell_volume 1061.2(3)
_computing_cell_refinement APEX-II
_computing_data_collection 'APEX-II (Bruker, 2003)'
_computing_data_reduction 'SAINT (Bruker, 2001)'
_computing_molecular_graphics 'SHELXTL (Bruker, 2001)'
_computing_publication_material SHELXTL
_computing_structure_refinement 'SHELXL97 (Sheldrick, 1997)'
_computing_structure_solution 'SHELXS97 (Sheldrick, 1997)'
_diffrn_ambient_temperature 293(2)
_diffrn_measured_fraction_theta_full 0.997
_diffrn_measured_fraction_theta_max 0.997
_diffrn_measurement_device_type 'Bruker APEX-II CCD area-detector'
_diffrn_measurement_method '\f and \w'
_diffrn_radiation_monochromator graphite
_diffrn_radiation_source 'fine-focus sealed tube'
_diffrn_radiation_type MoK\a
_diffrn_radiation_wavelength 0.71073
_diffrn_reflns_av_R_equivalents 0.0227
_diffrn_reflns_av_sigmaI/netI 0.0262
_diffrn_reflns_limit_h_max 15
_diffrn_reflns_limit_h_min -15
_diffrn_reflns_limit_k_max 4
_diffrn_reflns_limit_k_min -8
_diffrn_reflns_limit_l_max 13
_diffrn_reflns_limit_l_min -13
_diffrn_reflns_number 5414
_diffrn_reflns_theta_full 25.02
_diffrn_reflns_theta_max 25.02
_diffrn_reflns_theta_min 3.15
_diffrn_standards_decay_% 0
_diffrn_standards_interval_count 0
_diffrn_standards_interval_time 0
_diffrn_standards_number 0
_exptl_absorpt_coefficient_mu 0.284
_exptl_absorpt_correction_T_max 1.000000
_exptl_absorpt_correction_T_min 0.770069
_exptl_absorpt_correction_type multi-scan
_exptl_absorpt_process_details '(SADABS; Sheldrick, 1996)'
_exptl_crystal_colour 'pale yellow'
_exptl_crystal_density_diffrn 1.504
_exptl_crystal_density_method 'not measured'
_exptl_crystal_description lamellar
_exptl_crystal_F_000 496
_exptl_crystal_size_max 0.30
_exptl_crystal_size_mid 0.24
_exptl_crystal_size_min 0.08
_refine_diff_density_max 0.226
_refine_diff_density_min -0.222
_refine_ls_extinction_coef 0.009(2)
_refine_ls_extinction_expression Fc^*^=kFc[1+0.001xFc^2^\l^3^/sin(2\q)]^-1/4^
_refine_ls_extinction_method SHELXL97
_refine_ls_goodness_of_fit_ref 1.073
_refine_ls_hydrogen_treatment constr
_refine_ls_matrix_type full
_refine_ls_number_parameters 155
_refine_ls_number_reflns 1862
_refine_ls_number_restraints 0
_refine_ls_restrained_S_all 1.073
_refine_ls_R_factor_all 0.0406
_refine_ls_R_factor_gt 0.0323
_refine_ls_shift/su_max 0.000
_refine_ls_shift/su_mean 0.000
_refine_ls_structure_factor_coef Fsqd
_refine_ls_weighting_details 'w = 1/[\s^2^(Fo^2^)+(0.0679P)^2^+0.0172P] where P = (Fo^2^+2Fc^2^)/3'
_refine_ls_weighting_scheme calc
_refine_ls_wR_factor_gt 0.0969
_refine_ls_wR_factor_ref 0.1015
_reflns_number_gt 1515
_reflns_number_total 1862
_reflns_threshold_expression I>2\s(I)
_cod_data_source_file ww6408.cif
_cod_data_source_block I
_cod_depositor_comments
;
The following automatic conversions were performed:
'_symmetry_cell_setting' value 'Monoclinic' changed to 'monoclinic'
according to '/home/saulius/struct/CIF-dictionaries/cif_core.dic'
dictionary named 'cif_core.dic' version 2.4.1 from 2010-06-29.

Automatic conversion script
Id: cif_fix_enum 1527 2010-12-29 10:47:43Z saulius 

The following automatic conversions were performed:

'_symmetry_cell_setting' value 'Monoclinic' changed to 'monoclinic'
according to /home/saulius/struct/CIF-dictionaries/cif_core.dic
dictionary named 'cif_core.dic' version 2.4.1 from 2010-06-29.

Automatic conversion script
Id: cif_fix_values 1715 2011-07-08 13:25:40Z adriana 
;
_cod_original_sg_symbol_H-M 'P 21/c'
_cod_database_code 2206594
_cod_database_fobs_code 2206594

loop_
_symmetry_equiv_pos_as_xyz
'x, y, z'
'-x, y+1/2, -z+1/2'
'-x, -y, -z'
'x, -y-1/2, z-1/2'

loop_
_atom_site_label
_atom_site_fract_x
_atom_site_fract_y
_atom_site_fract_z
_atom_site_U_iso_or_equiv
_atom_site_adp_type
_atom_site_calc_flag
_atom_site_refinement_flags
_atom_site_occupancy
_atom_site_type_symbol
S1 0.70555(3) 0.13019(6) 0.87463(4) 0.0411(2) Uani d . 1 S
N1 1.11893(11) 0.1743(2) 0.93303(14) 0.0464(4) Uani d . 1 N
N2 0.75023(11) 0.1460(2) 0.67143(14) 0.0462(4) Uani d . 1 N
N3 0.64493(12) 0.1409(2) 0.64481(14) 0.0472(4) Uani d . 1 N
N4 0.28675(12) 0.1179(2) 0.71677(16) 0.0506(4) Uani d . 1 N
C1 0.97174(13) 0.0817(2) 0.77593(15) 0.0390(4) Uani d . 1 C
H1 0.9461 0.0253 0.7008 0.047 Uiso calc R 1 H
C2 1.07654(13) 0.0957(3) 0.82551(17) 0.0432(5) Uani d . 1 C
H2 1.1204 0.0477 0.7818 0.052 Uiso calc R 1 H
C3 1.05425(13) 0.2411(2) 0.99306(16) 0.0453(5) Uani d . 1 C
H3 1.0821 0.2961 1.0681 0.054 Uiso calc R 1 H
C4 0.94792(13) 0.2340(2) 0.95096(15) 0.0404(4) Uani d . 1 C
H4 0.9060 0.2830 0.9968 0.048 Uiso calc R 1 H
C5 0.90482(13) 0.1529(2) 0.83938(15) 0.0339(4) Uani d . 1 C
C6 0.79231(13) 0.1427(2) 0.78771(16) 0.0347(4) Uani d . 1 C
C7 0.61030(13) 0.1342(2) 0.74097(15) 0.0354(4) Uani d . 1 C
C8 0.49930(12) 0.1287(2) 0.73569(16) 0.0355(4) Uani d . 1 C
C9 0.46184(15) 0.1391(2) 0.83724(18) 0.0462(5) Uani d . 1 C
H9 0.5069 0.1503 0.9140 0.055 Uiso calc R 1 H
C10 0.35611(15) 0.1328(3) 0.82321(18) 0.0510(5) Uani d . 1 C
H10 0.3321 0.1394 0.8926 0.061 Uiso calc R 1 H
C11 0.32375(14) 0.1087(3) 0.61987(18) 0.0472(5) Uani d . 1 C
H11 0.2767 0.0991 0.5444 0.057 Uiso calc R 1 H
C12 0.42750(14) 0.1123(2) 0.62359(17) 0.0420(4) Uani d . 1 C
H12 0.4491 0.1040 0.5526 0.050 Uiso calc R 1 H

loop_
_atom_site_aniso_label
_atom_site_aniso_U_11
_atom_site_aniso_U_22
_atom_site_aniso_U_33
_atom_site_aniso_U_12
_atom_site_aniso_U_13
_atom_site_aniso_U_23
S1 0.0303(3) 0.0582(3) 0.0354(3) 0.00014(18) 0.00981(19) 0.00226(19)
N1 0.0340(8) 0.0565(9) 0.0473(9) -0.0046(7) 0.0081(7) 0.0035(7)
N2 0.0293(8) 0.0719(11) 0.0374(8) -0.0008(7) 0.0085(7) -0.0038(7)
N3 0.0293(8) 0.0738(11) 0.0384(8) -0.0022(7) 0.0085(7) -0.0042(7)
N4 0.0335(9) 0.0587(10) 0.0617(11) -0.0001(7) 0.0162(8) 0.0020(8)
C1 0.0380(10) 0.0451(9) 0.0355(9) -0.0012(8) 0.0124(7) -0.0013(7)
C2 0.0329(10) 0.0542(11) 0.0455(11) 0.0020(8) 0.0155(8) 0.0032(8)
C3 0.0401(10) 0.0525(11) 0.0399(10) -0.0071(8) 0.0041(8) -0.0018(8)
C4 0.0382(10) 0.0443(10) 0.0403(9) -0.0003(7) 0.0131(7) -0.0036(7)
C5 0.0293(9) 0.0365(9) 0.0367(9) -0.0014(6) 0.0096(7) 0.0031(7)
C6 0.0304(9) 0.0378(9) 0.0370(9) -0.0002(7) 0.0107(7) -0.0017(7)
C7 0.0303(9) 0.0390(9) 0.0375(9) 0.0009(7) 0.0097(7) -0.0024(7)
C8 0.0293(9) 0.0344(9) 0.0433(10) 0.0005(7) 0.0100(8) -0.0016(7)
C9 0.0374(10) 0.0601(12) 0.0419(10) -0.0019(8) 0.0112(8) -0.0043(8)
C10 0.0427(11) 0.0654(13) 0.0513(12) -0.0027(9) 0.0239(10) -0.0040(9)
C11 0.0327(10) 0.0577(12) 0.0489(11) 0.0020(8) 0.0062(8) 0.0027(9)
C12 0.0342(10) 0.0527(11) 0.0397(10) 0.0032(7) 0.0106(8) 0.0026(8)

loop_
_atom_type_symbol
_atom_type_description
_atom_type_scat_dispersion_real
_atom_type_scat_dispersion_imag
_atom_type_scat_source
C C 0.0033 0.0016 'International Tables Vol C Tables 4.2.6.8 and 6.1.1.4'
H H 0.0000 0.0000 'International Tables Vol C Tables 4.2.6.8 and 6.1.1.4'
N N 0.0061 0.0033 'International Tables Vol C Tables 4.2.6.8 and 6.1.1.4'
S S 0.1246 0.1234 'International Tables Vol C Tables 4.2.6.8 and 6.1.1.4'

loop_
_geom_angle_atom_site_label_1
_geom_angle_atom_site_label_2
_geom_angle_atom_site_label_3
_geom_angle
_geom_angle_publ_flag
C6 S1 C7 86.79(8) yes
C3 N1 C2 116.62(16) yes
C6 N2 N3 112.18(15) yes
C7 N3 N2 112.76(15) yes
C11 N4 C10 116.29(16) yes
C2 C1 C5 119.13(16) yes
C2 C1 H1 120.4 ?
C5 C1 H1 120.4 ?
N1 C2 C1 123.72(17) yes
N1 C2 H2 118.1 ?
C1 C2 H2 118.1 ?
N1 C3 C4 124.03(17) yes
N1 C3 H3 118.0 ?
C4 C3 H3 118.0 ?
C3 C4 C5 118.91(16) yes
C3 C4 H4 120.5 ?
C5 C4 H4 120.5 ?
C4 C5 C1 117.60(16) yes
C4 C5 C6 122.05(15) ?
C1 C5 C6 120.35(15) ?
N2 C6 C5 122.49(16) ?
N2 C6 S1 114.29(14) yes
C5 C6 S1 123.21(13) ?
N3 C7 C8 122.92(16) ?
N3 C7 S1 113.96(13) yes
C8 C7 S1 123.12(13) ?
C9 C8 C12 117.51(16) yes
C9 C8 C7 123.13(16) ?
C12 C8 C7 119.36(16) ?
C8 C9 C10 118.96(18) yes
C8 C9 H9 120.5 ?
C10 C9 H9 120.5 ?
N4 C10 C9 124.13(18) yes
N4 C10 H10 117.9 ?
C9 C10 H10 117.9 ?
N4 C11 C12 124.33(17) yes
N4 C11 H11 117.8 ?
C12 C11 H11 117.8 ?
C11 C12 C8 118.76(17) yes
C11 C12 H12 120.6 ?
C8 C12 H12 120.6 ?

loop_
_geom_bond_atom_site_label_1
_geom_bond_atom_site_label_2
_geom_bond_distance
_geom_bond_publ_flag
S1 C6 1.7141(17) yes
S1 C7 1.7182(18) yes
N1 C3 1.325(2) yes
N1 C2 1.337(2) yes
N2 C6 1.302(2) yes
N2 N3 1.365(2) yes
N3 C7 1.298(2) yes
N4 C11 1.325(3) yes
N4 C10 1.330(3) yes
C1 C2 1.375(2) ?
C1 C5 1.387(2) ?
C1 H1 0.9300 ?
C2 H2 0.9300 ?
C3 C4 1.382(2) ?
C3 H3 0.9300 ?
C4 C5 1.384(2) ?
C4 H4 0.9300 ?
C5 C6 1.472(2) ?
C7 C8 1.473(2) ?
C8 C9 1.379(3) ?
C8 C12 1.393(2) ?
C9 C10 1.384(3) ?
C9 H9 0.9300 ?
C10 H10 0.9300 ?
C11 C12 1.379(3) ?
C11 H11 0.9300 ?
C12 H12 0.9300 ?

loop_
_geom_hbond_atom_site_label_D
_geom_hbond_atom_site_label_H
_geom_hbond_atom_site_label_A
_geom_hbond_site_symmetry_A
_geom_hbond_distance_DH
_geom_hbond_distance_HA
_geom_hbond_distance_DA
_geom_hbond_angle_DHA
_geom_hbond_publ_flag
C2 H2 N4 1_655 0.93 2.573 3.361(3) 143 yes

loop_
_geom_torsion_atom_site_label_1
_geom_torsion_atom_site_label_2
_geom_torsion_atom_site_label_3
_geom_torsion_atom_site_label_4
_geom_torsion
C6 N2 N3 C7 0.1(2)
C3 N1 C2 C1 0.1(3)
C5 C1 C2 N1 0.2(3)
C2 N1 C3 C4 -0.2(3)
N1 C3 C4 C5 0.0(3)
C3 C4 C5 C1 0.3(2)
C3 C4 C5 C6 -179.06(15)
C2 C1 C5 C4 -0.4(2)
C2 C1 C5 C6 179.00(15)
N3 N2 C6 C5 -178.05(14)
N3 N2 C6 S1 0.71(18)
C4 C5 C6 N2 149.13(17)
C1 C5 C6 N2 -30.2(2)
C4 C5 C6 S1 -29.5(2)
C1 C5 C6 S1 151.11(14)
C7 S1 C6 N2 -0.98(13)
C7 S1 C6 C5 177.77(13)
N2 N3 C7 C8 179.64(14)
N2 N3 C7 S1 -0.87(19)
C6 S1 C7 N3 1.04(13)
C6 S1 C7 C8 -179.48(13)
N3 C7 C8 C9 -173.72(16)
S1 C7 C8 C9 6.8(2)
N3 C7 C8 C12 6.3(2)
S1 C7 C8 C12 -173.16(13)
C12 C8 C9 C10 0.0(2)
C7 C8 C9 C10 -179.97(15)
C11 N4 C10 C9 0.1(3)
C8 C9 C10 N4 -0.3(3)
C10 N4 C11 C12 0.5(3)
N4 C11 C12 C8 -0.7(3)
C9 C8 C12 C11 0.4(2)
C7 C8 C12 C11 -179.56(15)

loop_
_cod_related_entry_id
_cod_related_entry_database
_cod_related_entry_code
1 ChemSpider 76561
